data_1523640
loop_
_publ_author_name
'Fruchart, D.'
'Soubeyroux, J.L.'
'Hempelmann, R.'

_publ_section_title
;
 Neutron diffraction in Ti1.2 Mn1.8 deuterides: Stuctural and magnetic
 aspects
;
_journal_name_full 'Journal of the Less-Common Metals'
_journal_page_first 307
_journal_page_last 319
_journal_volume 99
_journal_year 1984
_chemical_formula_sum 'Mn2 Ti'
_space_group_IT_number 194
_symmetry_space_group_name_Hall '-P 6c 2c'
_symmetry_space_group_name_H-M 'P 63/m m c'
_cell_angle_alpha 90
_cell_angle_beta 90
_cell_angle_gamma 120
_cell_formula_units_Z 4
_cell_length_a 4.82
_cell_length_b 4.82
_cell_length_c 7.915
_cell_volume 159.249
_citation_journal_id_ASTM JCOMAH
_cod_data_source_file Fruchart_JCOMAH_1984_1180.cif
_cod_data_source_block Mn2Ti1
_cod_original_cell_volume 159.2486
_cod_original_formula_sum 'Mn2 Ti1'
_cod_database_code 1523640

loop_
_symmetry_equiv_pos_as_xyz
x,y,z
x-y,x,z+1/2
-y,x-y,z
-x,-y,z+1/2
-x+y,-x,z
y,-x+y,z+1/2
-y,-x,-z+1/2
x-y,-y,-z
x,x-y,-z+1/2
y,x,-z
-x+y,y,-z+1/2
-x,-x+y,-z
-x,-y,-z
-x+y,-x,-z-1/2
y,-x+y,-z
x,y,-z-1/2
x-y,x,-z
-y,x-y,-z-1/2
y,x,z-1/2
-x+y,y,z
-x,-x+y,z-1/2
-y,-x,z
x-y,-y,z-1/2
x,x-y,z

loop_
_atom_site_label
_atom_site_type_symbol
_atom_site_fract_x
_atom_site_fract_y
_atom_site_fract_z
_atom_site_occupancy
_atom_site_U_iso_or_equiv
Mn2 Mn 0.827 0.654 0.25 1 0.0
Mn1 Mn 0 0 0 1 0.0
Ti1 Ti 0.3333 0.6667 0.435 1 0.0
